data_9013869
loop_
_publ_author_name
'Camara, F.'
'Nestola, F.'
'Angel, R. J.'
'Ohashi, H.'

_publ_section_title
;
 Spontaneous strain variations through the low-temperature displacive
 phase transition of LiGaSi2O6 clinopyroxene
 Note: T = 383 K
;
_journal_name_full 'European Journal of Mineralogy'
_journal_page_first 599
_journal_page_last 614
_journal_paper_doi 10.1127/0935-1221/2009/0021-1926
_journal_volume 21
_journal_year 2009
_chemical_compound_source Synthetic
_chemical_formula_structural LiGa(Si2O6)
_chemical_formula_sum 'Ga Li O6 Si2'
_space_group_IT_number 15
_symmetry_space_group_name_Hall '-C 2yc'
_symmetry_space_group_name_H-M 'C 1 2/c 1'
_cell_angle_alpha 90
_cell_angle_beta 110.219
_cell_angle_gamma 90
_cell_length_a 9.5666
_cell_length_b 8.5753
_cell_length_c 5.2691
_cell_formula_units_Z 4
_cell_volume 405.622
_database_code_amcsd 0007315
_diffrn_ambient_temperature 383
_exptl_crystal_density_diffrn 3.747
_cod_original_formula_sum 'Li Ga Si2 O6'
_cod_database_code 9013869
_amcsd_formula_title LiGaSi2O6

loop_
_space_group_symop_operation_xyz
x,y,z
1/2+x,1/2+y,z
x,-y,1/2+z
1/2+x,1/2-y,1/2+z
-x,y,1/2-z
1/2-x,1/2+y,1/2-z
-x,-y,-z
1/2-x,1/2-y,-z

loop_
_atom_site_aniso_label
_atom_site_aniso_U_11
_atom_site_aniso_U_22
_atom_site_aniso_U_33
_atom_site_aniso_U_12
_atom_site_aniso_U_13
_atom_site_aniso_U_23
LiM2 0.02400 0.02100 0.02200 0.00000 0.01200 0.00000
GaM1 0.00700 0.00650 0.00750 0.00000 0.00218 0.00000
Si 0.00630 0.00620 0.00630 -0.00110 0.00220 -0.00050
O1 0.00680 0.00760 0.00870 -0.00090 0.00230 0.00030
O2 0.01230 0.00880 0.01690 -0.00280 0.00650 -0.00220
O3 0.00950 0.01850 0.01220 -0.00020 0.00450 -0.00470

loop_
_atom_site_label
_atom_site_fract_x
_atom_site_fract_y
_atom_site_fract_z
_atom_site_U_iso_or_equiv
LiM2 0.00000 0.26610 0.25000 0.02110
GaM1 0.00000 0.90130 0.25000 0.00710
Si 0.29653 0.09111 0.26041 0.00630
O1 0.11359 0.08413 0.14410 0.00780
O2 0.36590 0.26180 0.32330 0.01230
O3 0.35676 -0.00030 0.04930 0.01320

loop_
_cod_related_entry_id
_cod_related_entry_database
_cod_related_entry_code
1 AMCSD 0007315
